data_1520257
loop_
_publ_author_name
'Beckett, Michael A.'
'Horton, Peter N.'
'Hursthouse, Michael B.'

_publ_section_title
;
 C7H20B5NO11
;
_journal_name_full 'Crystal Structure Report Archive'
_journal_page_first 428
_journal_year 2008
_chemical_formula_sum 'C7 H20 B5 N O11'
_chemical_formula_weight 348.29
_chemical_name_systematic
;
 ?
;
_space_group_IT_number 5
_symmetry_cell_setting monoclinic
_symmetry_space_group_name_Hall 'C 2y'
_symmetry_space_group_name_H-M 'C 1 2 1'
_atom_sites_solution_hydrogens geom
_atom_sites_solution_primary direct
_atom_sites_solution_secondary difmap
_cell_angle_alpha 90.00
_cell_angle_beta 103.911(2)
_cell_angle_gamma 90.00
_cell_formula_units_Z 4
_cell_length_a 14.7118(3)
_cell_length_b 11.4599(3)
_cell_length_c 9.8194(3)
_cell_measurement_reflns_used 3593
_cell_measurement_temperature 120(2)
_cell_measurement_theta_max 27.485
_cell_measurement_theta_min 2.910
_cell_volume 1606.95(7)
_computing_cell_refinement 'DENZO (Otwinowski & Minor, 1997) & COLLECT (Hooft, R.W.W., 1998)'
_computing_data_collection 'COLLECT (Hooft, R.W.W., 1998)'
_computing_data_reduction 'DENZO (Otwinowski & Minor, 1997) & COLLECT (Hooft, R.W.W., 1998)'
_computing_molecular_graphics 'ORTEP3 for Windows (Farrugia, 1997)'
_computing_publication_material 'WinGX (Farrugia, 1999)'
_computing_structure_refinement 'SHELXL-97 (Sheldrick, 1997b)'
_computing_structure_solution 'SHELXS-97 (Sheldrick, 1997a)'
_diffrn_ambient_temperature 120(2)
_diffrn_detector_area_resol_mean 9.091
_diffrn_measured_fraction_theta_full 0.996
_diffrn_measured_fraction_theta_max 0.996
_diffrn_measurement_device_type 'Bruker-Nonius 95mm CCD camera on \k-goniostat'
_diffrn_measurement_method '\f & \w scans'
_diffrn_radiation_monochromator '10cm confocal mirrors'
_diffrn_radiation_source 'Bruker-Nonius FR591 rotating anode'
_diffrn_radiation_type MoK\a
_diffrn_radiation_wavelength 0.71073
_diffrn_reflns_av_R_equivalents 0.0430
_diffrn_reflns_av_sigmaI/netI 0.0293
_diffrn_reflns_limit_h_max 19
_diffrn_reflns_limit_h_min -19
_diffrn_reflns_limit_k_max 14
_diffrn_reflns_limit_k_min -14
_diffrn_reflns_limit_l_max 12
_diffrn_reflns_limit_l_min -12
_diffrn_reflns_number 13456
_diffrn_reflns_theta_full 27.48
_diffrn_reflns_theta_max 27.48
_diffrn_reflns_theta_min 3.13
_exptl_absorpt_coefficient_mu 0.125
_exptl_absorpt_correction_T_max 0.9802
_exptl_absorpt_correction_T_min 0.9286
_exptl_absorpt_correction_type multi-scan
_exptl_absorpt_process_details 'SADABS V2.10 (Sheldrick, G.M., 2003)'
_exptl_crystal_colour 'Light Yellow'
_exptl_crystal_density_diffrn 1.440
_exptl_crystal_density_method 'not measured'
_exptl_crystal_description Plate
_exptl_crystal_F_000 728
_exptl_crystal_size_max 0.60
_exptl_crystal_size_mid 0.36
_exptl_crystal_size_min 0.16
_refine_diff_density_max 0.375
_refine_diff_density_min -0.280
_refine_diff_density_rms 0.057
_refine_ls_abs_structure_details 'Flack H D (1983), Acta Cryst. A39, 876-881'
_refine_ls_extinction_method none
_refine_ls_goodness_of_fit_ref 1.077
_refine_ls_hydrogen_treatment constr
_refine_ls_matrix_type full
_refine_ls_number_parameters 473
_refine_ls_number_reflns 1932
_refine_ls_number_restraints 1371
_refine_ls_restrained_S_all 0.878
_refine_ls_R_factor_all 0.0721
_refine_ls_R_factor_gt 0.0599
_refine_ls_shift/su_max 0.003
_refine_ls_shift/su_mean 0.000
_refine_ls_structure_factor_coef Fsqd
_refine_ls_weighting_details 'calc w=1/[\s^2^(Fo^2^)+(0.0854P)^2^+2.9712P] where P=(Fo^2^+2Fc^2^)/3'
_refine_ls_weighting_scheme calc
_refine_ls_wR_factor_gt 0.1566
_refine_ls_wR_factor_ref 0.1702
_reflns_number_gt 1589
_reflns_number_total 1932
_reflns_threshold_expression >2sigma(I)
_cod_data_source_file eCrystal-428.cif
_cod_data_source_block 2007src0218
_cod_depositor_comments
;
Citation :
Beckett, Michael A. and Horton, Peter N. and 
Hursthouse, Michael B. (2008) 
University of Southampton, Crystal Structure Report Archive. 
(doi:10.5258/ecrystals/428)

More at:
http://ecrystals.chem.soton.ac.uk/428/
;
_cod_original_sg_symbol_H-M C2
_cod_database_code 1520257

loop_
_symmetry_equiv_pos_as_xyz
'x, y, z'
'-x, y, -z'
'x+1/2, y+1/2, z'
'-x+1/2, y+1/2, -z'

loop_
_atom_site_label
_atom_site_type_symbol
_atom_site_fract_x
_atom_site_fract_y
_atom_site_fract_z
_atom_site_U_iso_or_equiv
_atom_site_adp_type
_atom_site_occupancy
_atom_site_symmetry_multiplicity
_atom_site_calc_flag
_atom_site_refinement_flags
_atom_site_disorder_assembly
_atom_site_disorder_group
B1 B 0.19001(18) 0.6216(7) 0.4134(3) 0.0247(6) Uani 1 1 d U . .
B2 B 0.2987(5) 0.5179(6) 0.6102(6) 0.0309(12) Uani 1 1 d U . .
B3 B 0.2984(5) 0.7253(7) 0.6071(7) 0.0373(14) Uani 1 1 d U . .
B4 B 0.12292(19) 0.6214(8) 0.1551(3) 0.0299(6) Uani 1 1 d U . .
B5 B 0.0182(2) 0.6208(10) 0.3078(3) 0.0419(9) Uani 1 1 d U . .
O1 O 0.2340(2) 0.5143(3) 0.4836(4) 0.0285(8) Uani 1 1 d U . .
O2 O 0.32967(15) 0.6187(5) 0.6742(2) 0.0424(5) Uani 1 1 d U . .
O3 O 0.2360(3) 0.7247(3) 0.4828(3) 0.0279(8) Uani 1 1 d U . .
O4 O 0.19733(11) 0.6202(5) 0.26696(17) 0.0268(4) Uani 1 1 d U . .
O5 O 0.03235(12) 0.6192(7) 0.17295(19) 0.0458(6) Uani 1 1 d U . .
O6 O 0.09107(11) 0.6201(5) 0.42025(17) 0.0280(4) Uani 1 1 d U . .
O7 O 0.3361(4) 0.4159(4) 0.6722(5) 0.0576(16) Uani 1 1 d U . .
H7 H 0.3180 0.3600 0.6170 0.086 Uiso 1 1 calc R . .
O8 O 0.3340(4) 0.8224(4) 0.6752(5) 0.0518(14) Uani 1 1 d U . .
H8 H 0.3008 0.8799 0.6412 0.078 Uiso 1 1 calc R . .
O9 O 0.13881(12) 0.6201(6) 0.02546(18) 0.0404(5) Uani 1 1 d U . .
H9 H 0.0896 0.6389 -0.0337 0.061 Uiso 1 1 calc R . .
O10 O -0.07180(15) 0.6196(11) 0.3158(2) 0.0876(14) Uani 1 1 d U . .
H10 H -0.0762 0.6506 0.3915 0.131 Uiso 1 1 calc R . .
N11 N 0.3632(14) 0.6211(18) 0.1289(19) 0.050(4) Uani 0.225(3) 1 d PDU A 1
H11 H 0.3132 0.6074 0.1694 0.059 Uiso 0.225(3) 1 calc PR A 1
C12 C 0.4538(17) 0.625(2) 0.242(2) 0.051(5) Uani 0.225(3) 1 d PDU A 1
H12A H 0.4639 0.5494 0.2931 0.061 Uiso 0.225(3) 1 calc PR A 1
H12B H 0.5075 0.6386 0.1996 0.061 Uiso 0.225(3) 1 calc PR A 1
C13 C 0.446(2) 0.721(2) 0.3399(17) 0.066(5) Uani 0.225(3) 1 d PDU A 1
H13A H 0.4012 0.6965 0.3958 0.079 Uiso 0.225(3) 1 calc PR A 1
H13B H 0.5074 0.7320 0.4061 0.079 Uiso 0.225(3) 1 calc PR A 1
C14 C 0.415(3) 0.835(2) 0.278(3) 0.079(6) Uani 0.225(3) 1 d PDU A 1
H14A H 0.4706 0.8772 0.2643 0.094 Uiso 0.225(3) 1 calc PR A 1
H14B H 0.3899 0.8801 0.3472 0.094 Uiso 0.225(3) 1 calc PR A 1
C15 C 0.341(2) 0.837(2) 0.139(3) 0.070(5) Uani 0.225(3) 1 d PDU A 1
H15A H 0.2777 0.8376 0.1579 0.084 Uiso 0.225(3) 1 calc PR A 1
H15B H 0.3478 0.9097 0.0877 0.084 Uiso 0.225(3) 1 calc PR A 1
C16 C 0.349(2) 0.7360(19) 0.050(2) 0.057(4) Uani 0.225(3) 1 d PDU A 1
H16A H 0.4018 0.7489 0.0060 0.069 Uiso 0.225(3) 1 calc PR A 1
H16B H 0.2910 0.7306 -0.0266 0.069 Uiso 0.225(3) 1 calc PR A 1
C17 C 0.3643(18) 0.5304(17) 0.019(2) 0.052(4) Uani 0.225(3) 1 d PDU A 1
H17A H 0.2995 0.5161 -0.0363 0.062 Uiso 0.225(3) 1 calc PR A 1
H17B H 0.4009 0.5600 -0.0465 0.062 Uiso 0.225(3) 1 calc PR A 1
C18 C 0.405(2) 0.4205(19) 0.081(3) 0.062(5) Uani 0.225(3) 1 d PDU A 1
H18A H 0.4706 0.4324 0.1349 0.075 Uiso 0.225(3) 1 calc PR A 1
H18B H 0.4048 0.3614 0.0070 0.075 Uiso 0.225(3) 1 calc PR A 1
O19 O 0.3420(12) 0.3819(13) 0.1783(17) 0.041(3) Uani 0.225(3) 1 d PDU A 1
H19 H 0.2868 0.3733 0.1306 0.061 Uiso 0.225(3) 1 calc PR A 1
N21 N 0.3551(19) 0.6455(15) 0.152(2) 0.049(4) Uani 0.221(7) 1 d PDU B 2
H21 H 0.3052 0.6262 0.1907 0.059 Uiso 0.221(7) 1 calc PR B 2
C22 C 0.4438(19) 0.625(2) 0.265(3) 0.046(5) Uani 0.221(7) 1 d PDU B 2
H22A H 0.4502 0.6850 0.3390 0.056 Uiso 0.221(7) 1 calc PR B 2
H22B H 0.4990 0.6297 0.2241 0.056 Uiso 0.221(7) 1 calc PR B 2
C23 C 0.4379(19) 0.505(2) 0.326(2) 0.058(5) Uani 0.221(7) 1 d PDU B 2
H23A H 0.5009 0.4693 0.3476 0.070 Uiso 0.221(7) 1 calc PR B 2
H23B H 0.4189 0.5136 0.4158 0.070 Uiso 0.221(7) 1 calc PR B 2
C24 C 0.371(2) 0.426(2) 0.233(3) 0.075(5) Uani 0.221(7) 1 d PDU B 2
H24A H 0.3082 0.4385 0.2491 0.090 Uiso 0.221(7) 1 calc PR B 2
H24B H 0.3898 0.3443 0.2597 0.090 Uiso 0.221(7) 1 calc PR B 2
C25 C 0.367(3) 0.4424(19) 0.077(3) 0.064(5) Uani 0.221(7) 1 d PDU B 2
H25A H 0.4264 0.4149 0.0579 0.076 Uiso 0.221(7) 1 calc PR B 2
H25B H 0.3158 0.3933 0.0218 0.076 Uiso 0.221(7) 1 calc PR B 2
C26 C 0.351(3) 0.5647(19) 0.030(2) 0.055(5) Uani 0.221(7) 1 d PDU B 2
H26A H 0.2887 0.5714 -0.0368 0.066 Uiso 0.221(7) 1 calc PR B 2
H26B H 0.3990 0.5880 -0.0204 0.066 Uiso 0.221(7) 1 calc PR B 2
C27 C 0.3408(17) 0.7692(16) 0.103(2) 0.053(5) Uani 0.221(7) 1 d PDU B 2
H27A H 0.3279 0.7711 -0.0011 0.063 Uiso 0.221(7) 1 calc PR B 2
H27B H 0.2858 0.8023 0.1305 0.063 Uiso 0.221(7) 1 calc PR B 2
C28 C 0.423(2) 0.840(3) 0.162(3) 0.068(5) Uani 0.221(7) 1 d PDU B 2
H28A H 0.4141 0.9194 0.1202 0.082 Uiso 0.221(7) 1 calc PR B 2
H28B H 0.4785 0.8052 0.1370 0.082 Uiso 0.221(7) 1 calc PR B 2
O29 O 0.441(2) 0.850(3) 0.323(3) 0.135(10) Uani 0.221(7) 1 d PDU B 2
H29 H 0.4988 0.8574 0.3581 0.203 Uiso 0.221(7) 1 calc PR B 2
N31 N 0.3552(14) 0.5912(11) 0.1603(18) 0.035(3) Uani 0.250(6) 1 d PDU C 3
H31 H 0.2988 0.6117 0.1811 0.043 Uiso 0.250(6) 1 calc PR C 3
C32 C 0.356(2) 0.6589(16) 0.0276(18) 0.048(4) Uani 0.250(6) 1 d PDU C 3
H32A H 0.4174 0.6478 0.0038 0.058 Uiso 0.250(6) 1 calc PR C 3
H32B H 0.3067 0.6289 -0.0513 0.058 Uiso 0.250(6) 1 calc PR C 3
C33 C 0.341(2) 0.7864(17) 0.048(2) 0.062(5) Uani 0.250(6) 1 d PDU C 3
H33A H 0.3881 0.8307 0.0134 0.074 Uiso 0.250(6) 1 calc PR C 3
H33B H 0.2786 0.8075 -0.0116 0.074 Uiso 0.250(6) 1 calc PR C 3
C34 C 0.3439(19) 0.8266(19) 0.191(2) 0.060(5) Uani 0.250(6) 1 d PDU C 3
H34A H 0.2823 0.8131 0.2121 0.072 Uiso 0.250(6) 1 calc PR C 3
H34B H 0.3567 0.9114 0.1971 0.072 Uiso 0.250(6) 1 calc PR C 3
C35 C 0.4198(19) 0.7623(17) 0.298(2) 0.058(5) Uani 0.250(6) 1 d PDU C 3
H35A H 0.4808 0.7985 0.2977 0.069 Uiso 0.250(6) 1 calc PR C 3
H35B H 0.4083 0.7759 0.3921 0.069 Uiso 0.250(6) 1 calc PR C 3
C36 C 0.4284(18) 0.6364(17) 0.280(2) 0.055(4) Uani 0.250(6) 1 d PDU C 3
H36A H 0.4234 0.5961 0.3671 0.065 Uiso 0.250(6) 1 calc PR C 3
H36B H 0.4910 0.6190 0.2641 0.065 Uiso 0.250(6) 1 calc PR C 3
C37 C 0.3497(13) 0.4640(14) 0.142(3) 0.063(4) Uani 0.250(6) 1 d PDU C 3
H37A H 0.3033 0.4322 0.1900 0.075 Uiso 0.250(6) 1 calc PR C 3
H37B H 0.3279 0.4457 0.0406 0.075 Uiso 0.250(6) 1 calc PR C 3
C38 C 0.4395(15) 0.408(2) 0.197(3) 0.067(5) Uani 0.250(6) 1 d PDU C 3
H38A H 0.4320 0.3225 0.1902 0.080 Uiso 0.250(6) 1 calc PR C 3
H38B H 0.4628 0.4289 0.2973 0.080 Uiso 0.250(6) 1 calc PR C 3
O39 O 0.5105(12) 0.447(2) 0.1155(19) 0.100(6) Uani 0.250(6) 1 d PDU C 3
H39 H 0.5427 0.3898 0.1021 0.149 Uiso 0.250(6) 1 calc PR C 3
N41 N 0.3715(10) 0.6448(11) 0.1885(14) 0.052(3) Uani 0.304(7) 1 d PDU D 4
H41 H 0.3118 0.6453 0.2046 0.062 Uiso 0.304(7) 1 calc PR D 4
C42 C 0.3652(15) 0.6029(15) 0.0390(14) 0.054(3) Uani 0.304(7) 1 d PDU D 4
H42A H 0.3159 0.6467 -0.0279 0.065 Uiso 0.304(7) 1 calc PR D 4
H42B H 0.4256 0.6158 0.0136 0.065 Uiso 0.304(7) 1 calc PR D 4
C43 C 0.3419(16) 0.4745(16) 0.033(2) 0.064(5) Uani 0.304(7) 1 d PDU D 4
H43A H 0.2781 0.4644 0.0479 0.077 Uiso 0.304(7) 1 calc PR D 4
H43B H 0.3411 0.4449 -0.0620 0.077 Uiso 0.304(7) 1 calc PR D 4
C44 C 0.4080(16) 0.4032(18) 0.138(2) 0.072(5) Uani 0.304(7) 1 d PDU D 4
H44A H 0.4721 0.4106 0.1229 0.087 Uiso 0.304(7) 1 calc PR D 4
H44B H 0.3895 0.3200 0.1274 0.087 Uiso 0.304(7) 1 calc PR D 4
C45 C 0.4060(17) 0.4475(15) 0.2863(18) 0.068(5) Uani 0.304(7) 1 d PDU D 4
H45A H 0.3422 0.4390 0.3014 0.081 Uiso 0.304(7) 1 calc PR D 4
H45B H 0.4497 0.4011 0.3585 0.081 Uiso 0.304(7) 1 calc PR D 4
C46 C 0.4339(14) 0.5710(14) 0.2977(19) 0.065(4) Uani 0.304(7) 1 d PDU D 4
H46A H 0.4992 0.5778 0.2879 0.079 Uiso 0.304(7) 1 calc PR D 4
H46B H 0.4322 0.6003 0.3918 0.079 Uiso 0.304(7) 1 calc PR D 4
C47 C 0.4092(16) 0.7657(14) 0.2026(17) 0.079(4) Uani 0.304(7) 1 d PDU D 4
H47A H 0.3808 0.8064 0.2712 0.094 Uiso 0.304(7) 1 calc PR D 4
H47B H 0.4772 0.7600 0.2456 0.094 Uiso 0.304(7) 1 calc PR D 4
C48 C 0.3983(18) 0.8391(16) 0.0851(18) 0.063(4) Uani 0.304(7) 1 d PDU D 4
H48A H 0.4282 0.9145 0.1187 0.076 Uiso 0.304(7) 1 calc PR D 4
H48B H 0.3305 0.8545 0.0505 0.076 Uiso 0.304(7) 1 calc PR D 4
O49 O 0.4346(9) 0.8030(14) -0.0398(11) 0.080(4) Uani 0.304(7) 1 d PDU D 4
H49 H 0.3893 0.7928 -0.1094 0.120 Uiso 0.304(7) 1 calc PR D 4

loop_
_atom_site_aniso_label
_atom_site_aniso_U_11
_atom_site_aniso_U_22
_atom_site_aniso_U_33
_atom_site_aniso_U_23
_atom_site_aniso_U_13
_atom_site_aniso_U_12
B1 0.0194(11) 0.0343(14) 0.0188(11) 0.000(3) 0.0011(9) -0.006(3)
B2 0.029(3) 0.033(3) 0.022(3) 0.003(2) -0.010(2) 0.006(2)
B3 0.031(3) 0.041(3) 0.035(3) 0.004(3) -0.003(2) 0.006(3)
B4 0.0212(12) 0.0466(17) 0.0206(12) 0.003(3) 0.0020(10) -0.003(3)
B5 0.0196(13) 0.085(3) 0.0195(14) 0.010(4) 0.0010(11) -0.009(4)
O1 0.0222(18) 0.033(2) 0.0235(17) 0.0011(17) -0.0070(13) 0.0037(15)
O2 0.0446(11) 0.0386(11) 0.0304(10) 0.003(2) -0.0178(8) 0.001(2)
O3 0.029(2) 0.035(2) 0.0178(16) 0.0004(17) 0.0015(13) 0.0031(16)
O4 0.0183(8) 0.0409(10) 0.0194(8) 0.0043(19) 0.0009(6) -0.0032(19)
O5 0.0186(9) 0.1029(19) 0.0145(8) -0.002(3) 0.0010(6) 0.001(3)
O6 0.0186(8) 0.0484(11) 0.0157(8) -0.003(2) 0.0016(6) 0.001(2)
O7 0.062(4) 0.041(2) 0.046(3) 0.005(2) -0.034(2) 0.002(2)
O8 0.064(3) 0.036(2) 0.037(3) 0.0046(19) -0.022(2) -0.005(2)
O9 0.0209(8) 0.0816(16) 0.0168(8) -0.001(3) 0.0009(6) 0.004(3)
O10 0.0199(10) 0.224(4) 0.0173(10) -0.006(5) 0.0018(8) -0.003(5)
N11 0.035(6) 0.068(7) 0.045(7) -0.008(8) 0.010(6) 0.001(8)
C12 0.039(7) 0.074(8) 0.038(7) -0.005(8) 0.007(6) 0.006(9)
C13 0.054(10) 0.073(10) 0.073(10) -0.003(9) 0.021(8) 0.003(9)
C14 0.071(11) 0.082(10) 0.073(10) -0.003(10) -0.001(10) -0.001(10)
C15 0.066(9) 0.086(9) 0.055(10) 0.012(9) 0.010(9) -0.015(9)
C16 0.048(8) 0.075(8) 0.048(8) 0.015(7) 0.010(7) -0.019(8)
C17 0.044(8) 0.063(9) 0.054(8) 0.000(7) 0.021(7) -0.011(8)
C18 0.055(10) 0.068(9) 0.061(10) 0.010(9) 0.008(9) -0.014(9)
O19 0.039(5) 0.036(5) 0.046(5) 0.006(4) 0.009(4) -0.002(4)
N21 0.043(5) 0.058(5) 0.046(5) -0.001(4) 0.013(4) -0.004(4)
C22 0.030(8) 0.073(8) 0.036(7) 0.006(8) 0.007(7) 0.003(8)
C23 0.044(9) 0.072(10) 0.066(9) 0.007(9) 0.027(8) 0.002(9)
C24 0.058(11) 0.087(10) 0.073(11) -0.010(10) 0.000(10) 0.024(9)
C25 0.058(10) 0.074(9) 0.055(9) 0.002(9) 0.006(9) 0.007(9)
C26 0.051(6) 0.060(6) 0.055(5) -0.003(4) 0.015(4) 0.000(4)
C27 0.053(8) 0.065(8) 0.035(8) -0.007(7) 0.001(8) 0.000(7)
C28 0.062(9) 0.085(9) 0.055(9) 0.015(9) 0.009(9) -0.023(8)
O29 0.113(18) 0.135(18) 0.134(16) -0.030(16) -0.015(15) -0.005(16)
N31 0.026(4) 0.046(5) 0.037(5) -0.002(4) 0.013(3) 0.004(4)
C32 0.047(5) 0.054(5) 0.044(5) 0.003(4) 0.013(4) 0.003(4)
C33 0.062(9) 0.072(9) 0.044(9) 0.016(8) -0.002(8) -0.006(9)
C34 0.051(8) 0.079(9) 0.043(9) 0.012(8) -0.001(8) -0.017(8)
C35 0.053(9) 0.073(9) 0.044(8) 0.007(8) 0.006(8) -0.013(9)
C36 0.042(7) 0.074(8) 0.048(7) 0.002(7) 0.012(7) 0.005(8)
C37 0.054(8) 0.068(8) 0.069(9) -0.004(8) 0.019(7) 0.008(7)
C38 0.060(9) 0.081(9) 0.060(10) -0.020(8) 0.013(8) 0.018(8)
O39 0.079(10) 0.127(16) 0.094(13) -0.024(12) 0.022(10) 0.024(11)
N41 0.028(5) 0.081(7) 0.052(6) -0.015(6) 0.021(5) -0.010(5)
C42 0.064(7) 0.071(8) 0.040(6) -0.004(7) 0.038(5) -0.001(8)
C43 0.045(8) 0.075(9) 0.068(9) -0.003(8) 0.004(8) 0.005(8)
C44 0.040(8) 0.089(9) 0.064(10) -0.004(8) -0.032(8) 0.023(7)
C45 0.047(9) 0.090(9) 0.053(8) -0.034(8) -0.015(7) 0.019(8)
C46 0.034(7) 0.087(9) 0.066(8) -0.009(8) -0.006(7) 0.007(9)
C47 0.069(7) 0.088(7) 0.072(7) -0.004(7) 0.002(7) 0.001(7)
C48 0.080(9) 0.071(8) 0.035(7) -0.005(7) 0.008(7) -0.005(8)
O49 0.095(10) 0.089(10) 0.042(6) 0.009(6) -0.010(6) -0.017(8)

loop_
_atom_type_symbol
_atom_type_description
_atom_type_scat_dispersion_real
_atom_type_scat_dispersion_imag
_atom_type_scat_source
C C 0.0033 0.0000 'International Tables Vol C Tables 4.2.6.8 and 6.1.1.4'
H H 0.0000 0.0000 'International Tables Vol C Tables 4.2.6.8 and 6.1.1.4'
B B 0.0013 0.0000 'International Tables Vol C Tables 4.2.6.8 and 6.1.1.4'
N N 0.0061 0.0000 'International Tables Vol C Tables 4.2.6.8 and 6.1.1.4'
O O 0.0106 0.0000 'International Tables Vol C Tables 4.2.6.8 and 6.1.1.4'

loop_
_geom_angle_atom_site_label_1
_geom_angle_atom_site_label_2
_geom_angle_atom_site_label_3
_geom_angle
_geom_angle_site_symmetry_1
_geom_angle_site_symmetry_3
O3 B1 O4 109.5(4) . .
O3 B1 O6 110.0(5) . .
O4 B1 O6 110.52(18) . .
O3 B1 O1 110.92(19) . .
O4 B1 O1 108.6(4) . .
O6 B1 O1 107.2(4) . .
O2 B2 O1 122.2(5) . .
O2 B2 O7 118.2(4) . .
O1 B2 O7 119.6(6) . .
O8 B3 O3 124.1(6) . .
O8 B3 O2 116.2(5) . .
O3 B3 O2 119.8(6) . .
O9 B4 O4 118.5(2) . .
O9 B4 O5 120.7(2) . .
O4 B4 O5 120.8(2) . .
O6 B5 O10 123.7(3) . .
O6 B5 O5 120.8(2) . .
O10 B5 O5 115.5(2) . .
B2 O1 B1 121.8(4) . .
B2 O2 B3 119.4(2) . .
B3 O3 B1 125.0(5) . .
B4 O4 B1 124.1(2) . .
B4 O5 B5 119.3(2) . .
B5 O6 B1 124.4(2) . .
B2 O7 H7 109.5 . .
B3 O8 H8 109.5 . .
B4 O9 H9 109.5 . .
B5 O10 H10 109.5 . .
C17 N11 C12 112.6(13) . .
C17 N11 C16 104.8(13) . .
C12 N11 C16 110.1(14) . .
C17 N11 H11 109.8 . .
C12 N11 H11 109.8 . .
C16 N11 H11 109.8 . .
C13 C12 N11 107.3(13) . .
C13 C12 H12A 110.3 . .
N11 C12 H12A 110.3 . .
C13 C12 H12B 110.3 . .
N11 C12 H12B 110.3 . .
H12A C12 H12B 108.5 . .
C14 C13 C12 117.4(15) . .
C14 C13 H13A 108.0 . .
C12 C13 H13A 108.0 . .
C14 C13 H13B 108.0 . .
C12 C13 H13B 108.0 . .
H13A C13 H13B 107.2 . .
C13 C14 C15 117.9(16) . .
C13 C14 H14A 107.8 . .
C15 C14 H14A 107.8 . .
C13 C14 H14B 107.8 . .
C15 C14 H14B 107.8 . .
H14A C14 H14B 107.2 . .
C16 C15 C14 112.3(16) . .
C16 C15 H15A 109.1 . .
C14 C15 H15A 109.1 . .
C16 C15 H15B 109.1 . .
C14 C15 H15B 109.1 . .
H15A C15 H15B 107.9 . .
C15 C16 N11 113.6(15) . .
C15 C16 H16A 108.9 . .
N11 C16 H16A 108.9 . .
C15 C16 H16B 108.9 . .
N11 C16 H16B 108.9 . .
H16A C16 H16B 107.7 . .
C18 C17 N11 111.7(14) . .
C18 C17 H17A 109.3 . .
N11 C17 H17A 109.3 . .
C18 C17 H17B 109.3 . .
N11 C17 H17B 109.3 . .
H17A C17 H17B 107.9 . .
C17 C18 O19 104.7(15) . .
C17 C18 H18A 110.8 . .
O19 C18 H18A 110.8 . .
C17 C18 H18B 110.8 . .
O19 C18 H18B 110.8 . .
H18A C18 H18B 108.9 . .
C27 N21 C26 110.2(15) . .
C27 N21 C22 114.5(14) . .
C26 N21 C22 110.6(15) . .
C27 N21 H21 107.1 . .
C26 N21 H21 107.1 . .
C22 N21 H21 107.1 . .
N21 C22 C23 108.2(13) . .
N21 C22 H22A 110.1 . .
C23 C22 H22A 110.1 . .
N21 C22 H22B 110.1 . .
C23 C22 H22B 110.1 . .
H22A C22 H22B 108.4 . .
C24 C23 C22 113.9(13) . .
C24 C23 H23A 108.8 . .
C22 C23 H23A 108.8 . .
C24 C23 H23B 108.8 . .
C22 C23 H23B 108.8 . .
H23A C23 H23B 107.7 . .
C23 C24 C25 113.9(16) . .
C23 C24 H24A 108.8 . .
C25 C24 H24A 108.8 . .
C23 C24 H24B 108.8 . .
C25 C24 H24B 108.8 . .
H24A C24 H24B 107.7 . .
C26 C25 C24 113.5(15) . .
C26 C25 H25A 108.9 . .
C24 C25 H25A 108.9 . .
C26 C25 H25B 108.9 . .
C24 C25 H25B 108.9 . .
H25A C25 H25B 107.7 . .
C25 C26 N21 110.9(13) . .
C25 C26 H26A 109.5 . .
N21 C26 H26A 109.5 . .
C25 C26 H26B 109.4 . .
N21 C26 H26B 109.5 . .
H26A C26 H26B 108.0 . .
C28 C27 N21 111.1(15) . .
C28 C27 H27A 109.4 . .
N21 C27 H27A 109.4 . .
C28 C27 H27B 109.4 . .
N21 C27 H27B 109.4 . .
H27A C27 H27B 108.0 . .
C27 C28 O29 111.6(16) . .
C27 C28 H28A 109.3 . .
O29 C28 H28A 109.3 . .
C27 C28 H28B 109.3 . .
O29 C28 H28B 109.3 . .
H28A C28 H28B 108.0 . .
C28 O29 H29 109.5 . .
C37 N31 C36 116.9(13) . .
C37 N31 C32 114.3(14) . .
C36 N31 C32 110.2(13) . .
C37 N31 H31 104.7 . .
C36 N31 H31 104.7 . .
C32 N31 H31 104.7 . .
C33 C32 N31 110.3(12) . .
C33 C32 H32A 109.6 . .
N31 C32 H32A 109.6 . .
C33 C32 H32B 109.6 . .
N31 C32 H32B 109.6 . .
H32A C32 H32B 108.1 . .
C34 C33 C32 117.8(13) . .
C34 C33 H33A 107.9 . .
C32 C33 H33A 107.9 . .
C34 C33 H33B 107.9 . .
C32 C33 H33B 107.9 . .
H33A C33 H33B 107.2 . .
C33 C34 C35 111.0(15) . .
C33 C34 H34A 109.4 . .
C35 C34 H34A 109.4 . .
C33 C34 H34B 109.4 . .
C35 C34 H34B 109.4 . .
H34A C34 H34B 108.0 . .
C36 C35 C34 117.5(14) . .
C36 C35 H35A 107.9 . .
C34 C35 H35A 107.9 . .
C36 C35 H35B 107.9 . .
C34 C35 H35B 107.9 . .
H35A C35 H35B 107.2 . .
C35 C36 N31 111.9(12) . .
C35 C36 H36A 109.2 . .
N31 C36 H36A 109.2 . .
C35 C36 H36B 109.2 . .
N31 C36 H36B 109.2 . .
H36A C36 H36B 107.9 . .
C38 C37 N31 111.9(14) . .
C38 C37 H37A 109.2 . .
N31 C37 H37A 109.2 . .
C38 C37 H37B 109.2 . .
N31 C37 H37B 109.2 . .
H37A C37 H37B 107.9 . .
C37 C38 O39 110.5(15) . .
C37 C38 H38A 109.5 . .
O39 C38 H38A 109.5 . .
C37 C38 H38B 109.5 . .
O39 C38 H38B 109.5 . .
H38A C38 H38B 108.1 . .
C47 N41 C46 108.0(12) . .
C47 N41 C42 108.5(11) . .
C46 N41 C42 113.4(12) . .
C47 N41 H41 108.9 . .
C46 N41 H41 108.9 . .
C42 N41 H41 108.9 . .
C43 C42 N41 107.8(11) . .
C43 C42 H42A 110.2 . .
N41 C42 H42A 110.2 . .
C43 C42 H42B 110.2 . .
N41 C42 H42B 110.2 . .
H42A C42 H42B 108.5 . .
C44 C43 C42 113.9(15) . .
C44 C43 H43A 108.8 . .
C42 C43 H43A 108.8 . .
C44 C43 H43B 108.8 . .
C42 C43 H43B 108.8 . .
H43A C43 H43B 107.7 . .
C43 C44 C45 108.3(14) . .
C43 C44 H44A 110.0 . .
C45 C44 H44A 110.0 . .
C43 C44 H44B 110.0 . .
C45 C44 H44B 110.0 . .
H44A C44 H44B 108.4 . .
C46 C45 C44 108.5(14) . .
C46 C45 H45A 110.0 . .
C44 C45 H45A 110.0 . .
C46 C45 H45B 110.0 . .
C44 C45 H45B 110.0 . .
H45A C45 H45B 108.4 . .
C45 C46 N41 112.2(12) . .
C45 C46 H46A 109.2 . .
N41 C46 H46A 109.2 . .
C45 C46 H46B 109.2 . .
N41 C46 H46B 109.2 . .
H46A C46 H46B 107.9 . .
C48 C47 N41 121.0(14) . .
C48 C47 H47A 107.1 . .
N41 C47 H47A 107.1 . .
C48 C47 H47B 107.1 . .
N41 C47 H47B 107.1 . .
H47A C47 H47B 106.8 . .
C47 C48 O49 120.7(15) . .
C47 C48 H48A 107.1 . .
O49 C48 H48A 107.1 . .
C47 C48 H48B 107.1 . .
O49 C48 H48B 107.1 . .
H48A C48 H48B 106.8 . .

loop_
_geom_bond_atom_site_label_1
_geom_bond_atom_site_label_2
_geom_bond_distance
_geom_bond_site_symmetry_2
B1 O3 1.447(7) .
B1 O4 1.468(3) .
B1 O6 1.473(3) .
B1 O1 1.480(8) .
B2 O2 1.341(9) .
B2 O1 1.374(6) .
B2 O7 1.370(8) .
B3 O8 1.338(9) .
B3 O3 1.339(7) .
B3 O2 1.412(9) .
B4 O9 1.348(3) .
B4 O4 1.352(3) .
B4 O5 1.385(3) .
B5 O6 1.341(3) .
B5 O10 1.345(4) .
B5 O5 1.390(4) .
O7 H7 0.8400 .
O8 H8 0.8400 .
O9 H9 0.8400 .
O10 H10 0.8400 .
N11 C17 1.505(14) .
N11 C12 1.517(14) .
N11 C16 1.517(16) .
N11 H11 0.9300 .
C12 C13 1.494(16) .
C12 H12A 0.9900 .
C12 H12B 0.9900 .
C13 C14 1.462(16) .
C13 H13A 0.9900 .
C13 H13B 0.9900 .
C14 C15 1.528(16) .
C14 H14A 0.9900 .
C14 H14B 0.9900 .
C15 C16 1.473(16) .
C15 H15A 0.9900 .
C15 H15B 0.9900 .
C16 H16A 0.9900 .
C16 H16B 0.9900 .
C17 C18 1.464(16) .
C17 H17A 0.9900 .
C17 H17B 0.9900 .
C18 O19 1.553(17) .
C18 H18A 0.9900 .
C18 H18B 0.9900 .
O19 H19 0.8400 .
N21 C27 1.498(14) .
N21 C26 1.508(16) .
N21 C22 1.512(14) .
N21 H21 0.9300 .
C22 C23 1.510(16) .
C22 H22A 0.9900 .
C22 H22B 0.9900 .
C23 C24 1.477(16) .
C23 H23A 0.9900 .
C23 H23B 0.9900 .
C24 C25 1.532(17) .
C24 H24A 0.9900 .
C24 H24B 0.9900 .
C25 C26 1.478(16) .
C25 H25A 0.9900 .
C25 H25B 0.9900 .
C26 H26A 0.9900 .
C26 H26B 0.9900 .
C27 C28 1.458(16) .
C27 H27A 0.9900 .
C27 H27B 0.9900 .
C28 O29 1.547(17) .
C28 H28A 0.9900 .
C28 H28B 0.9900 .
O29 H29 0.8400 .
N31 C37 1.469(13) .
N31 C36 1.484(15) .
N31 C32 1.520(14) .
N31 H31 0.9300 .
C32 C33 1.502(15) .
C32 H32A 0.9900 .
C32 H32B 0.9900 .
C33 C34 1.460(16) .
C33 H33A 0.9900 .
C33 H33B 0.9900 .
C34 C35 1.529(16) .
C34 H34A 0.9900 .
C34 H34B 0.9900 .
C35 C36 1.463(15) .
C35 H35A 0.9900 .
C35 H35B 0.9900 .
C36 H36A 0.9900 .
C36 H36B 0.9900 .
C37 C38 1.451(15) .
C37 H37A 0.9900 .
C37 H37B 0.9900 .
C38 O39 1.528(17) .
C38 H38A 0.9900 .
C38 H38B 0.9900 .
O39 H39 0.8400 .
N41 C47 1.486(14) .
N41 C46 1.495(14) .
N41 C42 1.526(12) .
N41 H41 0.9300 .
C42 C43 1.510(15) .
C42 H42A 0.9900 .
C42 H42B 0.9900 .
C43 C44 1.479(15) .
C43 H43A 0.9900 .
C43 H43B 0.9900 .
C44 C45 1.553(16) .
C44 H44A 0.9900 .
C44 H44B 0.9900 .
C45 C46 1.470(16) .
C45 H45A 0.9900 .
C45 H45B 0.9900 .
C46 H46A 0.9900 .
C46 H46B 0.9900 .
C47 C48 1.405(15) .
C47 H47A 0.9900 .
C47 H47B 0.9900 .
C48 O49 1.508(15) .
C48 H48A 0.9900 .
C48 H48B 0.9900 .
O49 H49 0.8400 .

loop_
_geom_hbond_atom_site_label_D
_geom_hbond_atom_site_label_H
_geom_hbond_atom_site_label_A
_geom_hbond_distance_DH
_geom_hbond_distance_HA
_geom_hbond_distance_DA
_geom_hbond_angle_DHA
_geom_hbond_site_symmetry_A
O7 H7 O3 0.84 1.90 2.732(6) 169.2 4_546
O8 H8 O1 0.84 1.96 2.742(6) 154.9 4_556
O9 H9 O5 0.84 1.99 2.789(3) 158.6 2
O10 H10 O6 0.84 1.94 2.674(3) 144.6 2_556
N11 H11 O4 0.93 2.15 3.06(2) 166.3 .
N21 H21 O4 0.93 1.91 2.83(3) 168.3 .
O29 H29 O8 0.84 2.59 3.32(4) 145.9 2_656
N31 H31 O4 0.93 1.89 2.79(2) 162.6 .
N41 H41 O4 0.93 1.95 2.862(15) 167.7 .
O49 H49 O8 0.84 2.10 2.842(11) 146.7 1_554
